data_2211808
loop_
_publ_author_name
'Yang, Shu-Ping'
'Han, Li-Jun'
'Wang, Da-Qi'
'Ding, Tie-Zhu'

_publ_section_title (<i>E</i>,<i>E</i>)-<i>N</i>,<i>N</i>'-Bis(3,4-methylenedioxybenzylidene)propane-1,2-diamine
_journal_coeditor_code EZ2057
_journal_issue 1
_journal_name_full 'Acta Crystallographica Section E'
_journal_page_first o361
_journal_page_last o362
_journal_paper_doi 10.1107/S1600536806053773
_journal_volume 63
_journal_year 2007
_chemical_formula_iupac 'C19 H18 N2 O4'
_chemical_formula_moiety 'C19 H18 N2 O4'
_chemical_formula_sum 'C19 H18 N2 O4'
_chemical_formula_weight 338.35
_chemical_melting_point 401
_chemical_name_systematic
;
(E,E)-N,N'-Bis(3,4-methylenedioxybenzylidene)propane-1,2-diamine
;
_space_group_IT_number 14
_symmetry_cell_setting monoclinic
_symmetry_space_group_name_Hall '-P 2ybc'
_symmetry_space_group_name_H-M 'P 1 21/c 1'
_atom_sites_solution_hydrogens geom
_atom_sites_solution_primary direct
_atom_sites_solution_secondary difmap
_audit_creation_method SHELXL-97
_cell_angle_alpha 90.00
_cell_angle_beta 105.968(2)
_cell_angle_gamma 90.00
_cell_formula_units_Z 2
_cell_length_a 14.325(3)
_cell_length_b 5.058(2)
_cell_length_c 12.250(2)
_cell_measurement_reflns_used 1376
_cell_measurement_temperature 298(2)
_cell_measurement_theta_max 23.6
_cell_measurement_theta_min 2.5
_cell_volume 853.3(4)
_computing_cell_refinement SMART
_computing_data_collection 'SMART (Siemens, 1996)'
_computing_data_reduction 'SAINT (Siemens, 1996)'
_computing_molecular_graphics 'SHELXTL (Sheldrick, 1997b)'
_computing_publication_material SHELXTL
_computing_structure_refinement 'SHELXL97 (Sheldrick, 1997a)'
_computing_structure_solution 'SHELXS97 (Sheldrick, 1997a)'
_diffrn_ambient_temperature 298(2)
_diffrn_measured_fraction_theta_full 0.997
_diffrn_measured_fraction_theta_max 0.997
_diffrn_measurement_device_type 'Siemens SMART 1000 CCD area-detector'
_diffrn_measurement_method '\f and \w'
_diffrn_radiation_monochromator graphite
_diffrn_radiation_source 'fine-focus sealed tube'
_diffrn_radiation_type MoK\a
_diffrn_radiation_wavelength 0.71073
_diffrn_reflns_av_R_equivalents 0.044
_diffrn_reflns_av_sigmaI/netI 0.042
_diffrn_reflns_limit_h_max 16
_diffrn_reflns_limit_h_min -17
_diffrn_reflns_limit_k_max 5
_diffrn_reflns_limit_k_min -6
_diffrn_reflns_limit_l_max 14
_diffrn_reflns_limit_l_min -12
_diffrn_reflns_number 4114
_diffrn_reflns_theta_full 25.0
_diffrn_reflns_theta_max 25.0
_diffrn_reflns_theta_min 1.5
_diffrn_standards_number 0
_exptl_absorpt_coefficient_mu 0.093
_exptl_absorpt_correction_T_max 0.963
_exptl_absorpt_correction_T_min 0.950
_exptl_absorpt_correction_type multi-scan
_exptl_absorpt_process_details '(SADABS; Sheldrick, 1996)'
_exptl_crystal_colour yellow
_exptl_crystal_density_diffrn 1.317
_exptl_crystal_density_method 'not measured'
_exptl_crystal_description block
_exptl_crystal_F_000 356
_exptl_crystal_size_max 0.56
_exptl_crystal_size_mid 0.50
_exptl_crystal_size_min 0.41
_refine_diff_density_max 0.19
_refine_diff_density_min -0.29
_refine_ls_extinction_method none
_refine_ls_goodness_of_fit_ref 1.02
_refine_ls_hydrogen_treatment constr
_refine_ls_matrix_type full
_refine_ls_number_parameters 118
_refine_ls_number_reflns 1490
_refine_ls_number_restraints 0
_refine_ls_restrained_S_all 1.02
_refine_ls_R_factor_all 0.079
_refine_ls_R_factor_gt 0.053
_refine_ls_shift/su_max 0.000
_refine_ls_shift/su_mean 0.000
_refine_ls_structure_factor_coef Fsqd
_refine_ls_weighting_details 'calc w=1/[\s^2^(Fo^2^)+(0.0871P)^2^+0.186P] where P=(Fo^2^+2Fc^2^)/3'
_refine_ls_weighting_scheme calc
_refine_ls_wR_factor_gt 0.131
_refine_ls_wR_factor_ref 0.159
_reflns_number_gt 1011
_reflns_number_total 1490
_reflns_threshold_expression I>2\s(I)
_cod_data_source_file ez2057.cif
_cod_data_source_block I
_cod_original_sg_symbol_H-M 'P 21/c'
_cod_database_code 2211808
_cod_database_fobs_code 2211808

loop_
_symmetry_equiv_pos_as_xyz
'x, y, z'
'-x, y+1/2, -z+1/2'
'-x, -y, -z'
'x, -y-1/2, z-1/2'

loop_
_atom_site_type_symbol
_atom_site_label
_atom_site_fract_x
_atom_site_fract_y
_atom_site_fract_z
_atom_site_U_iso_or_equiv
_atom_site_adp_type
_atom_site_calc_flag
_atom_site_refinement_flags
_atom_site_occupancy
_atom_site_disorder_assembly
_atom_site_disorder_group
N N1 0.61853(17) 0.8866(5) 0.59208(19) 0.0816(8) Uani d . 1 B .
O O1 0.90116(12) 0.2061(3) 0.74854(12) 0.0621(6) Uani d . 1 . .
O O2 0.92816(13) 0.2010(4) 0.94279(13) 0.0672(6) Uani d . 1 . .
C C1 0.64363(19) 0.8817(6) 0.6983(2) 0.0700(8) Uani d . 1 . .
H H1 0.6131 0.9965 0.7369 0.084 Uiso calc R 1 . .
C C2 0.71890(17) 0.7037(5) 0.76508(19) 0.0556(6) Uani d . 1 . .
C C3 0.77210(15) 0.5400(4) 0.71201(17) 0.0500(6) Uani d . 1 . .
H H3 0.7614 0.5403 0.6336 0.060 Uiso calc R 1 . .
C C4 0.83968(14) 0.3817(4) 0.77966(17) 0.0440(6) Uani d . 1 . .
C C5 0.85645(15) 0.3766(5) 0.89600(17) 0.0479(6) Uani d . 1 . .
C C6 0.8056(2) 0.5290(6) 0.9499(2) 0.0674(8) Uani d . 1 . .
H H6 0.8165 0.5230 1.0282 0.081 Uiso calc R 1 . .
C C7 0.73595(19) 0.6961(6) 0.8818(2) 0.0688(8) Uani d . 1 . .
H H7 0.7000 0.8055 0.9159 0.083 Uiso calc R 1 . .
C C8 0.95755(19) 0.0902(6) 0.8514(2) 0.0644(7) Uani d . 1 . .
H H8A 0.9478 -0.0997 0.8493 0.077 Uiso calc R 1 . .
H H8B 1.0259 0.1249 0.8611 0.077 Uiso calc R 1 . .
C C9 0.5423(2) 1.0743(7) 0.5358(3) 0.0874(11) Uani d . 1 . .
H H9A 0.5230 1.1805 0.5918 0.105 Uiso d R 1 B .
H H9B 0.5674 1.1924 0.4881 0.105 Uiso d PR 0.50 A 1
C C10 0.5746(4) 1.2285(12) 0.4580(6) 0.0843(19) Uani d P 0.50 B 2
H H10A 0.6314 1.3256 0.4975 0.126 Uiso calc PR 0.50 B 2
H H10B 0.5243 1.3497 0.4208 0.126 Uiso calc PR 0.50 B 2
H H10C 0.5901 1.1154 0.4025 0.126 Uiso calc PR 0.50 B 2

loop_
_atom_site_aniso_label
_atom_site_aniso_U_11
_atom_site_aniso_U_22
_atom_site_aniso_U_33
_atom_site_aniso_U_12
_atom_site_aniso_U_13
_atom_site_aniso_U_23
N1 0.0829(16) 0.1007(18) 0.0613(14) 0.0529(14) 0.0200(12) 0.0320(13)
O1 0.0653(10) 0.0739(12) 0.0459(9) 0.0287(9) 0.0133(8) 0.0112(8)
O2 0.0706(11) 0.0787(12) 0.0446(9) 0.0326(10) 0.0031(8) 0.0124(8)
C1 0.0680(17) 0.0793(19) 0.0627(16) 0.0315(15) 0.0179(13) 0.0141(14)
C2 0.0531(13) 0.0628(15) 0.0480(13) 0.0163(12) 0.0087(10) 0.0133(12)
C3 0.0499(12) 0.0620(15) 0.0353(11) 0.0104(11) 0.0069(10) 0.0124(10)
C4 0.0417(11) 0.0474(12) 0.0415(11) 0.0044(10) 0.0092(9) 0.0060(10)
C5 0.0456(12) 0.0532(14) 0.0394(11) 0.0095(11) 0.0028(9) 0.0099(10)
C6 0.0748(16) 0.085(2) 0.0381(12) 0.0257(15) 0.0083(12) 0.0078(12)
C7 0.0727(16) 0.084(2) 0.0497(14) 0.0314(15) 0.0168(12) 0.0034(13)
C8 0.0622(15) 0.0739(17) 0.0518(14) 0.0224(14) 0.0066(12) 0.0104(13)
C9 0.080(2) 0.103(3) 0.079(2) 0.0546(19) 0.0205(15) 0.0387(19)
C10 0.058(3) 0.071(4) 0.114(5) 0.011(3) 0.006(3) 0.041(4)

loop_
_atom_type_symbol
_atom_type_description
_atom_type_scat_dispersion_real
_atom_type_scat_dispersion_imag
_atom_type_scat_source
C C 0.0033 0.0016 'International Tables Vol C Tables 4.2.6.8 and 6.1.1.4'
H H 0.0000 0.0000 'International Tables Vol C Tables 4.2.6.8 and 6.1.1.4'
N N 0.0061 0.0033 'International Tables Vol C Tables 4.2.6.8 and 6.1.1.4'
O O 0.0106 0.0060 'International Tables Vol C Tables 4.2.6.8 and 6.1.1.4'

loop_
_geom_angle_atom_site_label_1
_geom_angle_atom_site_label_2
_geom_angle_atom_site_label_3
_geom_angle_site_symmetry_1
_geom_angle_site_symmetry_3
_geom_angle
C1 N1 C9 . . 117.7(2)
C4 O1 C8 . . 105.74(16)
C5 O2 C8 . . 106.24(16)
N1 C1 C2 . . 123.2(3)
N1 C1 H1 . . 118.4
C2 C1 H1 . . 118.4
C7 C2 C3 . . 120.0(2)
C7 C2 C1 . . 119.1(2)
C3 C2 C1 . . 120.9(2)
C4 C3 C2 . . 117.1(2)
C4 C3 H3 . . 121.5
C2 C3 H3 . . 121.5
C3 C4 O1 . . 128.16(19)
C3 C4 C5 . . 122.5(2)
O1 C4 C5 . . 109.35(18)
C6 C5 O2 . . 127.8(2)
C6 C5 C4 . . 122.0(2)
O2 C5 C4 . . 110.16(19)
C5 C6 C7 . . 116.5(2)
C5 C6 H6 . . 121.7
C7 C6 H6 . . 121.7
C2 C7 C6 . . 121.9(2)
C2 C7 H7 . . 119.1
C6 C7 H7 . . 119.1
O2 C8 O1 . . 108.50(18)
O2 C8 H8A . . 110.0
O1 C8 H8A . . 110.0
O2 C8 H8B . . 110.0
O1 C8 H8B . . 110.0
H8A C8 H8B . . 108.4
C10 C9 N1 . . 109.7(3)
C10 C9 C9 . 3_676 104.3(4)
N1 C9 C9 . 3_676 109.2(3)
C10 C9 H9A . . 112.6
N1 C9 H9A . . 110.2
C9 C9 H9A 3_676 . 110.6
C10 C9 H9B . . 5.6
N1 C9 H9B . . 109.3
C9 C9 H9B 3_676 . 109.4
H9A C9 H9B . . 108.0
C9 C10 H9B . . 12.1
C9 C10 H10A . . 109.5
H9B C10 H10A . . 98.5
C9 C10 H10B . . 109.5
H9B C10 H10B . . 109.8
H10A C10 H10B . . 109.5
C9 C10 H10C . . 109.5
H9B C10 H10C . . 119.4
H10A C10 H10C . . 109.5
H10B C10 H10C . . 109.5

loop_
_geom_bond_atom_site_label_1
_geom_bond_atom_site_label_2
_geom_bond_site_symmetry_2
_geom_bond_distance
N1 C1 . 1.252(3)
N1 C9 . 1.468(3)
O1 C4 . 1.377(3)
O1 C8 . 1.423(3)
O2 C5 . 1.360(3)
O2 C8 . 1.416(3)
C1 C2 . 1.469(3)
C1 H1 . 0.9300
C2 C7 . 1.383(3)
C2 C3 . 1.401(3)
C3 C4 . 1.350(3)
C3 H3 . 0.9300
C4 C5 . 1.379(3)
C5 C6 . 1.351(3)
C6 C7 . 1.396(3)
C6 H6 . 0.9300
C7 H7 . 0.9300
C8 H8A . 0.9700
C8 H8B . 0.9700
C9 C10 . 1.404(7)
C9 C9 3_676 1.490(7)
C9 H9A . 0.9700
C9 H9B . 0.9700
C10 H9B . 0.4485
C10 H10A . 0.9600
C10 H10B . 0.9600
C10 H10C . 0.9600

loop_
_geom_torsion_atom_site_label_1
_geom_torsion_atom_site_label_2
_geom_torsion_atom_site_label_3
_geom_torsion_atom_site_label_4
_geom_torsion_site_symmetry_4
_geom_torsion
C9 N1 C1 C2 . -180.0(3)
N1 C1 C2 C7 . -174.5(3)
N1 C1 C2 C3 . 4.5(4)
C7 C2 C3 C4 . -0.7(4)
C1 C2 C3 C4 . -179.8(2)
C2 C3 C4 O1 . -179.5(2)
C2 C3 C4 C5 . 0.4(3)
C8 O1 C4 C3 . 179.9(2)
C8 O1 C4 C5 . 0.0(3)
C8 O2 C5 C6 . 179.5(3)
C8 O2 C5 C4 . -0.2(3)
C3 C4 C5 C6 . 0.5(4)
O1 C4 C5 C6 . -179.6(2)
C3 C4 C5 O2 . -179.8(2)
O1 C4 C5 O2 . 0.1(3)
O2 C5 C6 C7 . 179.4(2)
C4 C5 C6 C7 . -1.0(4)
C3 C2 C7 C6 . 0.2(4)
C1 C2 C7 C6 . 179.2(3)
C5 C6 C7 C2 . 0.7(4)
C5 O2 C8 O1 . 0.2(3)
C4 O1 C8 O2 . -0.1(3)
C1 N1 C9 C10 . 127.4(4)
C1 N1 C9 C9 3_676 -118.8(4)
